data_9004437
loop_
_publ_author_name
'Sokolova, E. V.'
'Kabalov, Y. K.'
'Sherriff, B. L.'
'Teertstra, D. K.'
'Jenkins, D. M.'
'Kunath-Fandrei G'
'Goetz, S.'
'Jager, C.'

_publ_section_title
;
 Marialite: Rietveld structure-refinement and Si MAS
 and Al satellite transition NMR spectroscopy
 Sample: syn-mar
;
_journal_name_full 'The Canadian Mineralogist'
_journal_page_first 1039
_journal_page_last 1050
_journal_volume 34
_journal_year 1996
_chemical_formula_sum 'Al3 Cl0.98 Na4 O24 Si9'
_chemical_name_mineral Marialite
_space_group_IT_number 87
_symmetry_space_group_name_Hall '-I 4'
_symmetry_space_group_name_H-M 'I 4/m'
_cell_angle_alpha 90
_cell_angle_beta 90
_cell_angle_gamma 90
_cell_length_a 12.0396
_cell_length_b 12.0396
_cell_length_c 7.5427
_cell_formula_units_Z 2
_cell_volume 1093.329
_database_code_amcsd 0005510
_exptl_crystal_density_diffrn 2.565
_cod_original_formula_sum 'Na4 (Si9 Al3) O24 Cl.98'
_cod_database_code 9004437

loop_
_space_group_symop_operation_xyz
x,y,z
1/2+x,1/2+y,1/2+z
y,-x,-z
1/2+y,1/2-x,1/2-z
-y,x,z
1/2-y,1/2+x,1/2+z
x,y,-z
1/2+x,1/2+y,1/2-z
-x,-y,z
1/2-x,1/2-y,1/2+z
-y,x,-z
1/2-y,1/2+x,1/2-z
y,-x,z
1/2+y,1/2-x,1/2+z
-x,-y,-z
1/2-x,1/2-y,1/2-z

loop_
_atom_site_label
_atom_site_fract_x
_atom_site_fract_y
_atom_site_fract_z
_atom_site_occupancy
_atom_site_U_iso_or_equiv
NaM 0.37410 0.29970 0.50000 1.00000 0.05699
SiT1 0.33860 0.41070 0.00000 0.75000 0.01330
AlT1 0.33860 0.41070 0.00000 0.25000 0.01330
SiT2 0.66110 0.91540 0.79360 0.75000 0.01836
AlT2 0.66110 0.91540 0.79360 0.25000 0.01836
O1 0.45640 0.35220 0.00000 1.00000 0.01900
O2 0.69090 0.88230 0.00000 1.00000 0.01900
O3 0.35380 0.94880 0.78450 1.00000 0.02533
O4 0.26910 0.37290 0.82500 1.00000 0.02533
Cl 0.50000 0.50000 0.50000 0.98000 0.04813

loop_
_cod_related_entry_id
_cod_related_entry_database
_cod_related_entry_code
1 AMCSD 0005510
